data_1515199
loop_
_publ_author_name
'Sattler, Wesley'
'Parkin, Gerard'

_publ_section_title
;
 Structural characterization of zinc bicarbonate compounds relevant to the
 mechanism of action of carbonic anhydrase
;
_journal_issue 6
_journal_name_full 'Chemical Science'
_journal_page_first 2015
_journal_paper_doi 10.1039/c2sc20167d
_journal_volume 3
_journal_year 2012
_chemical_formula_sum 'C33 H24 N6 O3 S6 Zn2'
_chemical_formula_weight 875.68
_chemical_name_systematic
;
?
;
_space_group_IT_number 14
_symmetry_cell_setting monoclinic
_symmetry_space_group_name_Hall '-P 2yn'
_symmetry_space_group_name_H-M 'P 1 21/n 1'
_atom_sites_solution_hydrogens geom
_atom_sites_solution_primary direct
_atom_sites_solution_secondary difmap
_audit_creation_method SHELXL-97
_cell_angle_alpha 90.00
_cell_angle_beta 102.816(2)
_cell_angle_gamma 90.00
_cell_formula_units_Z 4
_cell_length_a 8.8656(9)
_cell_length_b 28.048(3)
_cell_length_c 14.4431(15)
_cell_measurement_reflns_used 5690
_cell_measurement_temperature 150(2)
_cell_measurement_theta_max 23.36
_cell_measurement_theta_min 2.47
_cell_volume 3502.0(6)
_computing_cell_refinement 'Bruker SAINT'
_computing_data_collection 'Bruker APEX2'
_computing_data_reduction 'Bruker SAINT'
_computing_molecular_graphics 'Bruker SHELXTL'
_computing_publication_material 'Bruker SHELXTL'
_computing_structure_refinement 'SHELXL-97 (Sheldrick, 2008)'
_computing_structure_solution 'SHELXS-97 (Sheldrick, 2008)'
_diffrn_ambient_temperature 150(2)
_diffrn_measured_fraction_theta_full 1.000
_diffrn_measured_fraction_theta_max 1.000
_diffrn_measurement_device_type 'Bruker APEX-II CCD'
_diffrn_measurement_method '\f and \w scans'
_diffrn_radiation_monochromator graphite
_diffrn_radiation_source 'fine-focus sealed tube'
_diffrn_radiation_type MoK\a
_diffrn_radiation_wavelength 0.71073
_diffrn_reflns_av_R_equivalents 0.1551
_diffrn_reflns_av_sigmaI/netI 0.1215
_diffrn_reflns_limit_h_max 11
_diffrn_reflns_limit_h_min -11
_diffrn_reflns_limit_k_max 37
_diffrn_reflns_limit_k_min -37
_diffrn_reflns_limit_l_max 19
_diffrn_reflns_limit_l_min -19
_diffrn_reflns_number 48636
_diffrn_reflns_theta_full 28.28
_diffrn_reflns_theta_max 28.28
_diffrn_reflns_theta_min 1.45
_exptl_absorpt_coefficient_mu 1.773
_exptl_absorpt_correction_T_max 0.9487
_exptl_absorpt_correction_T_min 0.6274
_exptl_absorpt_correction_type empirical
_exptl_absorpt_process_details sadabs
_exptl_crystal_colour COLORLESS
_exptl_crystal_density_diffrn 1.661
_exptl_crystal_density_method 'not measured'
_exptl_crystal_description ROD
_exptl_crystal_F_000 1776
_exptl_crystal_size_max 0.29
_exptl_crystal_size_mid 0.04
_exptl_crystal_size_min 0.03
_refine_diff_density_max 0.543
_refine_diff_density_min -0.494
_refine_diff_density_rms 0.113
_refine_ls_extinction_method none
_refine_ls_goodness_of_fit_ref 1.002
_refine_ls_hydrogen_treatment constr
_refine_ls_matrix_type full
_refine_ls_number_parameters 451
_refine_ls_number_reflns 8686
_refine_ls_number_restraints 0
_refine_ls_restrained_S_all 1.002
_refine_ls_R_factor_all 0.1413
_refine_ls_R_factor_gt 0.0559
_refine_ls_shift/su_max 0.001
_refine_ls_shift/su_mean 0.000
_refine_ls_structure_factor_coef Fsqd
_refine_ls_weighting_details 'calc w=1/[\s^2^(Fo^2^)+(0.0213P)^2^+2.5476P] where P=(Fo^2^+2Fc^2^)/3'
_refine_ls_weighting_scheme calc
_refine_ls_wR_factor_gt 0.0879
_refine_ls_wR_factor_ref 0.1129
_reflns_number_gt 4447
_reflns_number_total 8686
_reflns_threshold_expression >2sigma(I)
_cod_data_source_file c2sc20167d.txt
_cod_data_source_block znos10
_cod_depositor_comments
;
The following automatic conversions were performed:

'_symmetry_cell_setting' value 'Monoclinic' changed to 'monoclinic'
according to
/usr/data/users/saulius/automatic-downloads/retrospective/RSC/lib/dictionaries/cif_core.dic
dictionary named 'cif_core.dic' version 2.4.2 from
2011-04-26.

'_exptl_absorpt_correction_type' value 'EMPIRICAL'
changed to 'empirical' according to
/usr/data/users/saulius/automatic-downloads/retrospective/RSC/lib/dictionaries/cif_core.dic
dictionary named 'cif_core.dic' version 2.4.2 from 2011-04-26.

Automatic conversion script
Id: cif_fix_values 2281 2013-09-26 08:29:07Z andrius 
;
_cod_original_cell_volume 3501.9(6)
_cod_original_sg_symbol_H-M P2(1)/n
_cod_database_code 1515199

loop_
_symmetry_equiv_pos_as_xyz
'x, y, z'
'-x+1/2, y+1/2, -z+1/2'
'-x, -y, -z'
'x-1/2, -y-1/2, z-1/2'

loop_
_atom_site_label
_atom_site_type_symbol
_atom_site_fract_x
_atom_site_fract_y
_atom_site_fract_z
_atom_site_U_iso_or_equiv
_atom_site_adp_type
_atom_site_occupancy
_atom_site_symmetry_multiplicity
_atom_site_calc_flag
_atom_site_refinement_flags
Zn2 Zn -0.94426(6) -0.203101(19) -0.93885(4) 0.02730(14) Uani 1 1 d .
Zn1 Zn -0.87081(6) -0.07128(2) -0.74915(4) 0.02990(15) Uani 1 1 d .
S1 S -0.72737(19) 0.03482(6) -0.71728(12) 0.0609(5) Uani 1 1 d .
S2 S -0.68415(18) -0.02624(7) -0.55407(11) 0.0665(5) Uani 1 1 d .
S3 S -1.00026(16) 0.01137(5) -0.63880(10) 0.0411(3) Uani 1 1 d .
S4 S -1.14130(14) -0.26484(5) -1.10846(9) 0.0423(4) Uani 1 1 d .
S5 S -1.31395(14) -0.20157(5) -1.00106(9) 0.0403(3) Uani 1 1 d .
S6 S -1.15239(16) -0.16118(6) -1.13472(10) 0.0568(4) Uani 1 1 d .
O1 O -0.9275(3) -0.13468(11) -0.8524(2) 0.0326(8) Uani 1 1 d .
O2 O -0.7044(4) -0.12185(11) -0.7523(2) 0.0329(8) Uani 1 1 d .
O3 O -0.7431(3) -0.18895(11) -0.8399(2) 0.0284(7) Uani 1 1 d .
N1 N -0.8196(5) -0.02699(15) -0.8613(3) 0.0369(10) Uani 1 1 d .
N2 N -0.8657(6) -0.10192(18) -0.5943(3) 0.0504(13) Uani 1 1 d .
N3 N -1.1047(4) -0.06317(14) -0.7543(3) 0.0307(9) Uani 1 1 d .
N4 N -0.8878(4) -0.27375(14) -0.9648(3) 0.0308(9) Uani 1 1 d .
N5 N -1.0972(4) -0.22617(13) -0.8482(3) 0.0305(9) Uani 1 1 d .
N6 N -0.8527(4) -0.16489(14) -1.0482(3) 0.0325(10) Uani 1 1 d .
C2 C -1.1460(5) -0.20812(18) -1.0499(3) 0.0333(12) Uani 1 1 d .
C1 C -0.8196(6) -0.01002(18) -0.6626(4) 0.0403(13) Uani 1 1 d .
C3 C -0.7887(5) -0.14893(17) -0.8143(3) 0.0255(10) Uani 1 1 d .
C11 C -0.7512(7) 0.0145(2) -0.8355(4) 0.0503(15) Uani 1 1 d .
C12 C -0.6961(9) 0.0430(2) -0.8980(5) 0.087(3) Uani 1 1 d .
H12A H -0.6464 0.0723 -0.8774 0.105 Uiso 1 1 calc R
C13 C -0.7137(10) 0.0285(3) -0.9909(6) 0.094(3) Uani 1 1 d .
H13A H -0.6756 0.0476 -1.0350 0.113 Uiso 1 1 calc R
C14 C -0.7869(9) -0.0139(2) -1.0188(5) 0.075(2) Uani 1 1 d .
H14A H -0.8015 -0.0245 -1.0826 0.090 Uiso 1 1 calc R
C15 C -0.8386(7) -0.0407(2) -0.9524(4) 0.0509(15) Uani 1 1 d .
H15A H -0.8899 -0.0700 -0.9716 0.061 Uiso 1 1 calc R
C21 C -0.7558(7) -0.0820(2) -0.5284(4) 0.0530(16) Uani 1 1 d .
C22 C -0.6972(10) -0.1032(3) -0.4401(4) 0.091(3) Uani 1 1 d .
H22A H -0.6170 -0.0883 -0.3948 0.109 Uiso 1 1 calc R
C23 C -0.7574(15) -0.1456(4) -0.4204(6) 0.131(5) Uani 1 1 d .
H23A H -0.7184 -0.1613 -0.3617 0.157 Uiso 1 1 calc R
C24 C -0.8747(12) -0.1651(3) -0.4866(6) 0.106(4) Uani 1 1 d .
H24A H -0.9220 -0.1938 -0.4729 0.128 Uiso 1 1 calc R
C25 C -0.9249(9) -0.1431(2) -0.5730(5) 0.078(2) Uani 1 1 d .
H25A H -1.0045 -0.1578 -0.6191 0.094 Uiso 1 1 calc R
C31 C -1.1413(5) -0.02880(16) -0.6996(3) 0.0277(11) Uani 1 1 d .
C32 C -1.2919(6) -0.02405(18) -0.6865(3) 0.0370(13) Uani 1 1 d .
H32A H -1.3172 0.0012 -0.6487 0.044 Uiso 1 1 calc R
C33 C -1.4025(6) -0.0559(2) -0.7284(4) 0.0448(14) Uani 1 1 d .
H33A H -1.5051 -0.0533 -0.7193 0.054 Uiso 1 1 calc R
C34 C -1.3642(6) -0.09186(19) -0.7840(4) 0.0441(14) Uani 1 1 d .
H34A H -1.4394 -0.1144 -0.8139 0.053 Uiso 1 1 calc R
C35 C -1.2158(6) -0.09428(19) -0.7951(4) 0.0450(14) Uani 1 1 d .
H35A H -1.1892 -0.1191 -0.8334 0.054 Uiso 1 1 calc R
C41 C -0.9798(5) -0.29554(18) -1.0396(3) 0.0335(12) Uani 1 1 d .
C42 C -0.9532(6) -0.34205(19) -1.0661(4) 0.0427(14) Uani 1 1 d .
H42A H -1.0168 -0.3562 -1.1208 0.051 Uiso 1 1 calc R
C43 C -0.8337(7) -0.3667(2) -1.0114(4) 0.0537(16) Uani 1 1 d .
H43A H -0.8142 -0.3987 -1.0269 0.064 Uiso 1 1 calc R
C44 C -0.7404(7) -0.3449(2) -0.9331(4) 0.0518(15) Uani 1 1 d .
H44A H -0.6568 -0.3617 -0.8943 0.062 Uiso 1 1 calc R
C45 C -0.7707(6) -0.29899(18) -0.9127(4) 0.0387(12) Uani 1 1 d .
H45A H -0.7060 -0.2842 -0.8591 0.046 Uiso 1 1 calc R
C51 C -1.2474(5) -0.21967(16) -0.8815(3) 0.0322(12) Uani 1 1 d .
C52 C -1.3573(6) -0.22673(18) -0.8264(4) 0.0386(13) Uani 1 1 d .
H52A H -1.4643 -0.2214 -0.8518 0.046 Uiso 1 1 calc R
C53 C -1.3047(7) -0.2416(2) -0.7347(4) 0.0479(15) Uani 1 1 d .
H53A H -1.3756 -0.2466 -0.6950 0.058 Uiso 1 1 calc R
C54 C -1.1490(7) -0.2492(2) -0.6998(4) 0.0487(15) Uani 1 1 d .
H54A H -1.1117 -0.2603 -0.6366 0.058 Uiso 1 1 calc R
C55 C -1.0497(6) -0.24076(19) -0.7573(3) 0.0402(13) Uani 1 1 d .
H55A H -0.9421 -0.2453 -0.7324 0.048 Uiso 1 1 calc R
C61 C -0.9552(6) -0.14700(19) -1.1219(3) 0.0395(13) Uani 1 1 d .
C62 C -0.9093(7) -0.1167(2) -1.1883(4) 0.0575(17) Uani 1 1 d .
H62A H -0.9838 -0.1035 -1.2394 0.069 Uiso 1 1 calc R
C63 C -0.7561(7) -0.1068(2) -1.1781(4) 0.0573(17) Uani 1 1 d .
H63A H -0.7230 -0.0862 -1.2219 0.069 Uiso 1 1 calc R
C64 C -0.6497(7) -0.1266(2) -1.1046(4) 0.0518(15) Uani 1 1 d .
H64A H -0.5422 -0.1210 -1.0981 0.062 Uiso 1 1 calc R
C65 C -0.7025(6) -0.15478(18) -1.0402(4) 0.0397(13) Uani 1 1 d .
H65B H -0.6293 -0.1676 -0.9880 0.048 Uiso 1 1 calc R

loop_
_atom_site_aniso_label
_atom_site_aniso_U_11
_atom_site_aniso_U_22
_atom_site_aniso_U_33
_atom_site_aniso_U_23
_atom_site_aniso_U_13
_atom_site_aniso_U_12
Zn2 0.0209(3) 0.0351(3) 0.0247(3) -0.0011(3) 0.0026(2) -0.0016(3)
Zn1 0.0290(3) 0.0316(3) 0.0303(3) -0.0053(3) 0.0093(2) -0.0012(3)
S1 0.0671(11) 0.0489(10) 0.0779(12) -0.0264(8) 0.0403(10) -0.0299(8)
S2 0.0484(9) 0.1063(15) 0.0405(9) -0.0308(9) 0.0002(8) -0.0045(9)
S3 0.0483(8) 0.0358(8) 0.0440(8) -0.0140(6) 0.0203(7) -0.0031(6)
S4 0.0249(7) 0.0654(10) 0.0340(8) -0.0160(7) 0.0009(6) -0.0023(7)
S5 0.0226(6) 0.0559(9) 0.0403(8) -0.0030(7) 0.0022(6) 0.0067(6)
S6 0.0397(8) 0.0746(11) 0.0461(9) 0.0258(8) -0.0121(7) -0.0072(8)
O1 0.0189(17) 0.0338(19) 0.044(2) -0.0002(16) 0.0056(15) 0.0014(15)
O2 0.0360(19) 0.0333(19) 0.0265(18) -0.0044(15) 0.0008(15) -0.0061(16)
O3 0.0305(18) 0.0308(19) 0.0229(17) -0.0046(14) 0.0036(14) 0.0006(15)
N1 0.043(3) 0.034(3) 0.037(3) 0.001(2) 0.017(2) 0.004(2)
N2 0.055(3) 0.054(3) 0.047(3) 0.016(3) 0.022(3) 0.019(3)
N3 0.032(2) 0.034(2) 0.027(2) -0.0030(19) 0.0086(18) -0.0004(19)
N4 0.022(2) 0.040(3) 0.029(2) -0.0063(19) 0.0034(18) -0.0067(19)
N5 0.026(2) 0.035(2) 0.030(2) -0.0042(19) 0.0059(18) -0.0084(18)
N6 0.026(2) 0.036(2) 0.036(2) 0.000(2) 0.0092(19) 0.0000(19)
C2 0.024(2) 0.048(3) 0.026(3) 0.009(2) 0.002(2) -0.003(2)
C1 0.040(3) 0.045(3) 0.037(3) -0.010(3) 0.011(3) -0.008(3)
C3 0.028(3) 0.031(3) 0.020(2) 0.000(2) 0.009(2) -0.004(2)
C11 0.060(4) 0.040(4) 0.061(4) -0.003(3) 0.036(3) -0.002(3)
C12 0.140(7) 0.047(4) 0.103(6) -0.014(4) 0.087(6) -0.027(4)
C13 0.149(8) 0.055(5) 0.110(7) 0.025(5) 0.099(6) 0.013(5)
C14 0.124(6) 0.064(5) 0.048(4) 0.019(4) 0.043(4) 0.018(5)
C15 0.071(4) 0.050(4) 0.037(3) 0.009(3) 0.023(3) 0.015(3)
C21 0.053(4) 0.077(5) 0.033(3) 0.002(3) 0.017(3) 0.032(3)
C22 0.123(7) 0.114(7) 0.030(4) -0.003(4) 0.005(4) 0.084(6)
C23 0.235(13) 0.119(9) 0.051(5) 0.030(6) 0.059(7) 0.135(9)
C24 0.192(11) 0.063(6) 0.089(7) 0.041(5) 0.085(7) 0.061(6)
C25 0.117(6) 0.054(5) 0.080(5) 0.023(4) 0.057(5) 0.032(4)
C31 0.034(3) 0.027(3) 0.025(3) 0.006(2) 0.012(2) 0.001(2)
C32 0.047(3) 0.032(3) 0.039(3) 0.005(2) 0.024(3) 0.008(3)
C33 0.031(3) 0.053(4) 0.055(4) 0.012(3) 0.019(3) 0.003(3)
C34 0.032(3) 0.048(4) 0.054(4) -0.013(3) 0.014(3) -0.009(3)
C35 0.044(3) 0.045(3) 0.050(4) -0.012(3) 0.019(3) -0.009(3)
C41 0.025(3) 0.046(3) 0.034(3) -0.002(3) 0.015(2) -0.004(2)
C42 0.042(3) 0.042(3) 0.048(3) -0.019(3) 0.017(3) -0.011(3)
C43 0.062(4) 0.035(3) 0.066(4) -0.010(3) 0.017(4) 0.002(3)
C44 0.049(4) 0.044(4) 0.058(4) -0.003(3) 0.003(3) 0.013(3)
C45 0.034(3) 0.039(3) 0.040(3) -0.001(3) 0.001(2) 0.002(3)
C51 0.026(3) 0.029(3) 0.044(3) -0.009(2) 0.012(2) -0.005(2)
C52 0.026(3) 0.044(3) 0.048(3) -0.020(3) 0.013(3) -0.009(2)
C53 0.052(4) 0.059(4) 0.042(4) -0.015(3) 0.029(3) -0.014(3)
C54 0.054(4) 0.062(4) 0.030(3) 0.006(3) 0.009(3) -0.017(3)
C55 0.036(3) 0.052(4) 0.031(3) 0.003(3) 0.004(2) -0.010(3)
C61 0.044(3) 0.047(3) 0.026(3) 0.004(2) 0.005(2) 0.000(3)
C62 0.069(4) 0.071(4) 0.028(3) 0.015(3) 0.001(3) -0.011(4)
C63 0.068(4) 0.067(4) 0.044(4) 0.009(3) 0.029(3) -0.011(4)
C64 0.042(3) 0.060(4) 0.058(4) 0.005(3) 0.022(3) -0.003(3)
C65 0.031(3) 0.050(3) 0.041(3) -0.002(3) 0.014(2) 0.003(3)

loop_
_atom_type_symbol
_atom_type_description
_atom_type_scat_dispersion_real
_atom_type_scat_dispersion_imag
_atom_type_scat_source
C C 0.0033 0.0016 'International Tables Vol C Tables 4.2.6.8 and 6.1.1.4'
H H 0.0000 0.0000 'International Tables Vol C Tables 4.2.6.8 and 6.1.1.4'
N N 0.0061 0.0033 'International Tables Vol C Tables 4.2.6.8 and 6.1.1.4'
O O 0.0106 0.0060 'International Tables Vol C Tables 4.2.6.8 and 6.1.1.4'
S S 0.1246 0.1234 'International Tables Vol C Tables 4.2.6.8 and 6.1.1.4'
Zn Zn 0.2839 1.4301 'International Tables Vol C Tables 4.2.6.8 and 6.1.1.4'

loop_
_geom_angle_atom_site_label_1
_geom_angle_atom_site_label_2
_geom_angle_atom_site_label_3
_geom_angle
O3 Zn2 N4 95.82(13)
O3 Zn2 C2 171.70(16)
N4 Zn2 C2 89.82(17)
O3 Zn2 N5 101.46(13)
N4 Zn2 N5 91.83(14)
C2 Zn2 N5 84.39(16)
O3 Zn2 N6 90.21(13)
N4 Zn2 N6 100.99(14)
C2 Zn2 N6 82.73(16)
N5 Zn2 N6 161.75(15)
O3 Zn2 O1 61.08(11)
N4 Zn2 O1 154.84(13)
C2 Zn2 O1 114.30(16)
N5 Zn2 O1 83.95(12)
N6 Zn2 O1 89.63(13)
O3 Zn2 C3 30.28(12)
N4 Zn2 C3 125.64(15)
C2 Zn2 C3 144.54(18)
N5 Zn2 C3 93.75(14)
N6 Zn2 C3 89.31(14)
O1 Zn2 C3 30.80(12)
O2 Zn1 N3 142.50(14)
O2 Zn1 C1 120.87(17)
N3 Zn1 C1 90.80(17)
O2 Zn1 N1 96.24(13)
N3 Zn1 N1 106.51(15)
C1 Zn1 N1 85.59(18)
O2 Zn1 O1 60.48(11)
N3 Zn1 O1 89.35(13)
C1 Zn1 O1 176.08(16)
N1 Zn1 O1 90.61(14)
O2 Zn1 N2 84.70(13)
N3 Zn1 N2 83.35(15)
C1 Zn1 N2 77.37(19)
N1 Zn1 N2 160.53(18)
O1 Zn1 N2 106.53(15)
O2 Zn1 C3 30.03(12)
N3 Zn1 C3 116.59(15)
C1 Zn1 C3 150.87(18)
N1 Zn1 C3 95.15(14)
O1 Zn1 C3 30.49(12)
N2 Zn1 C3 95.21(15)
C11 S1 C1 103.5(3)
C21 S2 C1 101.8(3)
C31 S3 C1 104.6(2)
C41 S4 C2 105.3(2)
C51 S5 C2 103.2(2)
C61 S6 C2 102.4(2)
C3 O1 Zn2 85.0(3)
C3 O1 Zn1 85.0(3)
Zn2 O1 Zn1 169.83(15)
C3 O2 Zn1 96.6(3)
C3 O3 Zn2 95.1(3)
C11 N1 C15 118.4(5)
C11 N1 Zn1 116.8(4)
C15 N1 Zn1 124.5(4)
C21 N2 C25 117.6(6)
C21 N2 Zn1 112.3(4)
C25 N2 Zn1 127.0(5)
C31 N3 C35 118.4(4)
C31 N3 Zn1 115.6(3)
C35 N3 Zn1 125.0(3)
C45 N4 C41 117.8(4)
C45 N4 Zn2 125.7(3)
C41 N4 Zn2 116.5(3)
C51 N5 C55 117.8(4)
C51 N5 Zn2 116.8(3)
C55 N5 Zn2 124.9(3)
C61 N6 C65 118.5(4)
C61 N6 Zn2 117.4(3)
C65 N6 Zn2 123.8(3)
S6 C2 S5 106.9(3)
S6 C2 S4 109.1(2)
S5 C2 S4 112.5(3)
S6 C2 Zn2 111.2(2)
S5 C2 Zn2 109.2(2)
S4 C2 Zn2 108.0(2)
S1 C1 S2 106.3(3)
S1 C1 S3 111.3(3)
S2 C1 S3 111.3(3)
S1 C1 Zn1 111.8(2)
S2 C1 Zn1 108.8(3)
S3 C1 Zn1 107.3(2)
O3 C3 O2 123.5(4)
O3 C3 O1 118.8(4)
O2 C3 O1 117.8(4)
O3 C3 Zn2 54.6(2)
O2 C3 Zn2 177.6(3)
O1 C3 Zn2 64.2(2)
O3 C3 Zn1 175.3(3)
O2 C3 Zn1 53.4(2)
O1 C3 Zn1 64.5(2)
Zn2 C3 Zn1 128.64(19)
N1 C11 C12 122.1(6)
N1 C11 S1 120.2(4)
C12 C11 S1 117.6(5)
C11 C12 C13 119.3(6)
C14 C13 C12 119.1(6)
C13 C14 C15 118.5(6)
N1 C15 C14 122.6(6)
N2 C21 C22 122.8(7)
N2 C21 S2 117.8(4)
C22 C21 S2 119.4(6)
C23 C22 C21 118.6(9)
C22 C23 C24 118.6(8)
C23 C24 C25 120.1(9)
N2 C25 C24 122.2(8)
N3 C31 C32 121.1(4)
N3 C31 S3 121.2(3)
C32 C31 S3 117.7(4)
C33 C32 C31 119.5(5)
C32 C33 C34 119.4(5)
C35 C34 C33 118.3(5)
N3 C35 C34 123.2(5)
N4 C41 C42 122.3(5)
N4 C41 S4 120.0(4)
C42 C41 S4 117.7(4)
C43 C42 C41 118.3(5)
C42 C43 C44 119.7(5)
C45 C44 C43 118.9(5)
N4 C45 C44 122.9(5)
N5 C51 C52 123.0(5)
N5 C51 S5 118.9(4)
C52 C51 S5 118.1(4)
C53 C52 C51 117.5(5)
C52 C53 C54 120.0(5)
C55 C54 C53 118.8(5)
N5 C55 C54 122.9(5)
N6 C61 C62 121.5(5)
N6 C61 S6 118.9(4)
C62 C61 S6 119.6(4)
C63 C62 C61 118.8(5)
C62 C63 C64 119.9(5)
C63 C64 C65 118.5(5)
N6 C65 C64 122.8(5)

loop_
_geom_bond_atom_site_label_1
_geom_bond_atom_site_label_2
_geom_bond_distance
Zn2 O3 2.062(3)
Zn2 N4 2.098(4)
Zn2 C2 2.126(4)
Zn2 N5 2.181(4)
Zn2 N6 2.207(4)
Zn2 O1 2.277(3)
Zn2 C3 2.519(5)
Zn1 O2 2.054(3)
Zn1 N3 2.071(4)
Zn1 C1 2.114(5)
Zn1 N1 2.167(4)
Zn1 O1 2.303(3)
Zn1 N2 2.387(4)
Zn1 C3 2.542(5)
S1 C11 1.767(6)
S1 C1 1.778(5)
S2 C21 1.759(7)
S2 C1 1.808(5)
S3 C31 1.766(5)
S3 C1 1.813(5)
S4 C41 1.774(5)
S4 C2 1.806(5)
S5 C51 1.771(5)
S5 C2 1.793(5)
S6 C61 1.762(5)
S6 C2 1.790(5)
O1 C3 1.295(5)
O2 C3 1.281(5)
O3 C3 1.275(5)
N1 C11 1.327(6)
N1 C15 1.345(6)
N2 C21 1.325(7)
N2 C25 1.334(7)
N3 C31 1.331(5)
N3 C35 1.350(6)
N4 C45 1.341(6)
N4 C41 1.347(6)
N5 C51 1.324(6)
N5 C55 1.351(6)
N6 C61 1.334(6)
N6 C65 1.342(6)
C11 C12 1.373(8)
C12 C13 1.378(9)
C13 C14 1.371(9)
C14 C15 1.374(8)
C21 C22 1.398(8)
C22 C23 1.358(13)
C23 C24 1.361(13)
C24 C25 1.374(9)
C31 C32 1.396(6)
C32 C33 1.365(7)
C33 C34 1.378(7)
C34 C35 1.362(7)
C41 C42 1.394(7)
C42 C43 1.361(7)
C43 C44 1.387(7)
C44 C45 1.361(7)
C51 C52 1.403(6)
C52 C53 1.368(7)
C53 C54 1.377(7)
C54 C55 1.359(7)
C61 C62 1.408(7)
C62 C63 1.362(8)
C63 C64 1.372(8)
C64 C65 1.379(7)
